data_1556480
loop_
_publ_author_name
'Koch, A.'
'Krieck, S.'
'Gorls, H.'
'Westerhausen, M.'

_publ_section_title
;
 Reduction of Bromo- and Iodo-2,6-bis(diphenylphosphanylmethyl)benzene
 with Magnesium and Calcium
;
_journal_name_full Inorganics
_journal_page_first 39
_journal_paper_doi 10.3390/inorganics4040039
_journal_volume 4
_journal_year 2016
_chemical_formula_moiety 'C64 H54 Mg P4'
_chemical_formula_sum 'C64 H54 Mg P4'
_chemical_formula_weight 971.26
_space_group_crystal_system monoclinic
_space_group_IT_number 14
_space_group_name_Hall '-P 2ybc'
_space_group_name_H-M_alt 'P 1 21/c 1'
_atom_sites_solution_hydrogens difmap
_cell_angle_alpha 90
_cell_angle_beta 90.828(1)
_cell_angle_gamma 90
_cell_formula_units_Z 4
_cell_length_a 12.4695(2)
_cell_length_b 20.0948(3)
_cell_length_c 20.8722(3)
_cell_measurement_reflns_used 34467
_cell_measurement_temperature 133(2)
_cell_measurement_theta_max 27.492
_cell_measurement_theta_min 1.890
_cell_volume 5229.45(14)
_computing_cell_refinement DENZO
_computing_data_collection COLLECT
_computing_data_reduction DENZO
_computing_molecular_graphics SHELXTL/PC
_computing_publication_material SHELXL-2014
_computing_structure_refinement 'SHELXL-2014 (Sheldrick, 2014)'
_computing_structure_solution SHELXTL/PC
_diffrn_ambient_temperature 133(2)
_diffrn_measured_fraction_theta_full 0.999
_diffrn_measured_fraction_theta_max 0.968
_diffrn_measurement_device_type KappaCCD
_diffrn_measurement_method 'phi- + omega-scan'
_diffrn_radiation_type MoK\a
_diffrn_radiation_wavelength 0.71073
_diffrn_reflns_av_R_equivalents 0.0528
_diffrn_reflns_av_unetI/netI 0.0459
_diffrn_reflns_Laue_measured_fraction_full 0.999
_diffrn_reflns_Laue_measured_fraction_max 0.968
_diffrn_reflns_limit_h_max 16
_diffrn_reflns_limit_h_min -16
_diffrn_reflns_limit_k_max 18
_diffrn_reflns_limit_k_min -26
_diffrn_reflns_limit_l_max 26
_diffrn_reflns_limit_l_min -27
_diffrn_reflns_number 34467
_diffrn_reflns_point_group_measured_fraction_full 0.999
_diffrn_reflns_point_group_measured_fraction_max 0.968
_diffrn_reflns_theta_full 25.242
_diffrn_reflns_theta_max 27.492
_diffrn_reflns_theta_min 1.890
_exptl_absorpt_coefficient_mu 0.197
_exptl_absorpt_correction_T_max 0.7456
_exptl_absorpt_correction_T_min 0.6382
_exptl_absorpt_correction_type multi-scan
_exptl_absorpt_process_details 'SADABS, Bruker-AXS, 2002'
_exptl_crystal_colour colourless
_exptl_crystal_density_diffrn 1.234
_exptl_crystal_density_method 'not measured'
_exptl_crystal_description prism
_exptl_crystal_F_000 2040
_exptl_crystal_size_max 0.056
_exptl_crystal_size_mid 0.045
_exptl_crystal_size_min 0.040
_refine_diff_density_max 0.691
_refine_diff_density_min -0.363
_refine_diff_density_rms 0.081
_refine_ls_extinction_coef .
_refine_ls_extinction_method none
_refine_ls_goodness_of_fit_ref 1.128
_refine_ls_hydrogen_treatment refall
_refine_ls_matrix_type full
_refine_ls_number_parameters 839
_refine_ls_number_reflns 11953
_refine_ls_number_restraints 0
_refine_ls_restrained_S_all 1.128
_refine_ls_R_factor_all 0.0718
_refine_ls_R_factor_gt 0.0576
_refine_ls_shift/su_max 0.001
_refine_ls_shift/su_mean 0.000
_refine_ls_structure_factor_coef Fsqd
_refine_ls_weighting_details 'w=1/[\s^2^(Fo^2^)+(0.0399P)^2^+6.5146P] where P=(Fo^2^+2Fc^2^)/3'
_refine_ls_weighting_scheme calc
_refine_ls_wR_factor_gt 0.1255
_refine_ls_wR_factor_ref 0.1342
_reflns_Friedel_coverage 0.000
_reflns_Friedel_fraction_full .
_reflns_Friedel_fraction_max .
_reflns_number_gt 10279
_reflns_number_total 11953
_reflns_threshold_expression 'I > 2\s(I)'
_cod_data_source_file inorganics-2016-4-39.cif
_cod_data_source_block FO5377
_cod_original_cell_volume 5229.44(14)
_cod_original_sg_symbol_H-M 'P 21/c'
_cod_database_code 1556480
_shelx_space_group_comment
;
The symmetry employed for this shelxl refinement is uniquely defined
by the following loop, which should always be used as a source of
symmetry information in preference to the above space-group names.
They are only intended as comments.
;
_shelx_estimated_absorpt_t_min 0.989
_shelx_estimated_absorpt_t_max 0.992
_shelxl_version_number 2014-1

loop_
_space_group_symop_operation_xyz
'x, y, z'
'-x, y+1/2, -z+1/2'
'-x, -y, -z'
'x, -y-1/2, z-1/2'

loop_
_atom_site_label
_atom_site_type_symbol
_atom_site_fract_x
_atom_site_fract_y
_atom_site_fract_z
_atom_site_U_iso_or_equiv
_atom_site_adp_type
_atom_site_occupancy
_atom_site_site_symmetry_order
_atom_site_calc_flag
_atom_site_refinement_flags_posn
_atom_site_refinement_flags_adp
_atom_site_refinement_flags_occupancy
_atom_site_disorder_assembly
_atom_site_disorder_group
Mg1 Mg 0.75461(7) 0.83115(4) 0.71459(4) 0.02129(18) Uani 1 1 d . . . . .
P1 P 0.67871(5) 0.74519(3) 0.80183(3) 0.02113(14) Uani 1 1 d . . . . .
P2 P 0.63169(5) 0.94490(3) 0.66118(3) 0.02144(14) Uani 1 1 d . . . . .
P3 P 0.87673(5) 0.72196(3) 0.66629(3) 0.01998(14) Uani 1 1 d . . . . .
P4 P 0.82444(5) 0.91811(3) 0.80381(3) 0.02101(14) Uani 1 1 d . . . . .
C1 C 0.6107(2) 0.79060(12) 0.66725(12) 0.0208(5) Uani 1 1 d . . . . .
C2 C 0.5589(2) 0.82269(13) 0.61544(12) 0.0239(5) Uani 1 1 d . . . . .
C3 C 0.4670(2) 0.79677(15) 0.58554(14) 0.0321(6) Uani 1 1 d . . . . .
H3 H 0.433(2) 0.8201(16) 0.5491(15) 0.028(8) Uiso 1 1 d . . . . .
C4 C 0.4241(3) 0.73752(16) 0.60676(14) 0.0353(7) Uani 1 1 d . . . . .
H4 H 0.360(3) 0.7213(17) 0.5873(16) 0.039(9) Uiso 1 1 d . . . . .
C5 C 0.4722(2) 0.70392(14) 0.65751(13) 0.0290(6) Uani 1 1 d . . . . .
H5 H 0.443(2) 0.6610(16) 0.6762(15) 0.030(8) Uiso 1 1 d . . . . .
C6 C 0.5643(2) 0.72978(13) 0.68720(12) 0.0228(5) Uani 1 1 d . . . . .
C7 C 0.6125(2) 0.69056(13) 0.74265(12) 0.0228(5) Uani 1 1 d . . . . .
H7B H 0.557(2) 0.6658(16) 0.7641(15) 0.029(8) Uiso 1 1 d . . . . .
H7A H 0.670(2) 0.6606(16) 0.7275(14) 0.028(8) Uiso 1 1 d . . . . .
C8 C 0.5670(2) 0.77805(12) 0.84836(13) 0.0232(5) Uani 1 1 d . . . . .
C9 C 0.4804(2) 0.80837(15) 0.81674(14) 0.0313(6) Uani 1 1 d . . . . .
H9 H 0.477(2) 0.8113(15) 0.7708(14) 0.021(7) Uiso 1 1 d . . . . .
C10 C 0.3999(2) 0.83887(16) 0.85121(16) 0.0365(7) Uani 1 1 d . . . . .
H10 H 0.344(3) 0.8576(17) 0.8278(16) 0.037(9) Uiso 1 1 d . . . . .
C11 C 0.4044(3) 0.84005(15) 0.91744(16) 0.0353(7) Uani 1 1 d . . . . .
H11 H 0.347(3) 0.8608(19) 0.9407(18) 0.049(10) Uiso 1 1 d . . . . .
C12 C 0.4906(3) 0.81061(15) 0.94920(15) 0.0342(7) Uani 1 1 d . . . . .
H12 H 0.493(2) 0.8119(14) 0.9955(14) 0.018(7) Uiso 1 1 d . . . . .
C13 C 0.5716(2) 0.77976(14) 0.91511(14) 0.0291(6) Uani 1 1 d . . . . .
H13 H 0.631(2) 0.7585(15) 0.9376(14) 0.026(8) Uiso 1 1 d . . . . .
C14 C 0.7448(2) 0.68836(13) 0.85814(12) 0.0232(5) Uani 1 1 d . . . . .
C15 C 0.7034(2) 0.62604(15) 0.87332(16) 0.0346(7) Uani 1 1 d . . . . .
H15 H 0.641(3) 0.6110(18) 0.8528(16) 0.040(9) Uiso 1 1 d . . . . .
C16 C 0.7550(3) 0.58630(16) 0.91872(18) 0.0400(8) Uani 1 1 d . . . . .
H16 H 0.727(3) 0.545(2) 0.9293(17) 0.048(10) Uiso 1 1 d . . . . .
C17 C 0.8484(3) 0.60747(15) 0.94862(15) 0.0354(7) Uani 1 1 d . . . . .
H17 H 0.884(3) 0.5805(17) 0.9824(16) 0.035(9) Uiso 1 1 d . . . . .
C18 C 0.8907(3) 0.66892(16) 0.93258(15) 0.0363(7) Uani 1 1 d . . . . .
H18 H 0.955(3) 0.6828(18) 0.9504(17) 0.041(10) Uiso 1 1 d . . . . .
C19 C 0.8396(2) 0.70899(14) 0.88769(14) 0.0305(6) Uani 1 1 d . . . . .
H19 H 0.872(3) 0.7508(18) 0.8776(16) 0.042(9) Uiso 1 1 d . . . . .
C20 C 0.5994(2) 0.88951(14) 0.59270(13) 0.0262(6) Uani 1 1 d . . . . .
H20B H 0.667(2) 0.8866(15) 0.5701(14) 0.026(8) Uiso 1 1 d . . . . .
H20A H 0.546(3) 0.9112(16) 0.5638(15) 0.031(8) Uiso 1 1 d . . . . .
C21 C 0.5023(2) 0.96602(13) 0.69551(13) 0.0249(5) Uani 1 1 d . . . . .
C22 C 0.5035(3) 1.00536(14) 0.75085(14) 0.0302(6) Uani 1 1 d . . . . .
H22 H 0.572(3) 1.0230(18) 0.7666(16) 0.041(9) Uiso 1 1 d . . . . .
C23 C 0.4093(3) 1.01960(17) 0.78288(15) 0.0395(8) Uani 1 1 d . . . . .
H23 H 0.406(3) 1.0443(18) 0.8216(17) 0.043(10) Uiso 1 1 d . . . . .
C24 C 0.3136(3) 0.99377(19) 0.76112(17) 0.0452(9) Uani 1 1 d . . . . .
H24 H 0.247(2) 1.0044(13) 0.7845(12) 0.010(6) Uiso 1 1 d . . . . .
C25 C 0.3112(3) 0.9542(2) 0.7068(2) 0.0484(9) Uani 1 1 d . . . . .
H25 H 0.258(3) 0.935(2) 0.694(2) 0.060(13) Uiso 1 1 d . . . . .
C26 C 0.4048(2) 0.94117(16) 0.67386(16) 0.0352(7) Uani 1 1 d . . . . .
H26 H 0.404(3) 0.9179(17) 0.6382(16) 0.036(9) Uiso 1 1 d . . . . .
C27 C 0.6697(2) 1.02048(13) 0.61786(12) 0.0244(5) Uani 1 1 d . . . . .
C28 C 0.7690(2) 1.02065(14) 0.58760(13) 0.0261(5) Uani 1 1 d . . . . .
H28 H 0.810(3) 0.9797(17) 0.5911(15) 0.032(8) Uiso 1 1 d . . . . .
C29 C 0.8035(2) 1.07598(15) 0.55356(13) 0.0312(6) Uani 1 1 d . . . . .
H29 H 0.874(3) 1.0737(17) 0.5313(16) 0.043(9) Uiso 1 1 d . . . . .
C30 C 0.7390(3) 1.13205(15) 0.54991(15) 0.0362(7) Uani 1 1 d . . . . .
H30 H 0.761(3) 1.1713(17) 0.5274(15) 0.034(8) Uiso 1 1 d . . . . .
C31 C 0.6408(3) 1.13279(16) 0.57961(16) 0.0406(8) Uani 1 1 d . . . . .
H31 H 0.596(3) 1.1715(19) 0.5786(17) 0.046(10) Uiso 1 1 d . . . . .
C32 C 0.6062(3) 1.07741(15) 0.61331(15) 0.0341(7) Uani 1 1 d . . . . .
H32 H 0.541(3) 1.0758(18) 0.6350(17) 0.044(10) Uiso 1 1 d . . . . .
C33 C 0.89804(19) 0.87362(12) 0.67198(12) 0.0206(5) Uani 1 1 d . . . . .
C34 C 0.9484(2) 0.84350(13) 0.61929(12) 0.0217(5) Uani 1 1 d . . . . .
C35 C 1.0326(2) 0.87331(15) 0.58732(13) 0.0281(6) Uani 1 1 d . . . . .
H35 H 1.067(2) 0.8509(16) 0.5530(15) 0.029(8) Uiso 1 1 d . . . . .
C36 C 1.0706(2) 0.93516(16) 0.60694(14) 0.0320(6) Uani 1 1 d . . . . .
H36 H 1.129(3) 0.9529(17) 0.5861(15) 0.036(9) Uiso 1 1 d . . . . .
C37 C 1.0260(2) 0.96584(14) 0.65970(13) 0.0271(6) Uani 1 1 d . . . . .
H37 H 1.055(2) 1.0085(16) 0.6741(14) 0.025(7) Uiso 1 1 d . . . . .
C38 C 0.9411(2) 0.93562(13) 0.69162(12) 0.0224(5) Uani 1 1 d . . . . .
C39 C 0.9111(2) 0.77480(13) 0.59728(12) 0.0228(5) Uani 1 1 d . . . . .
H39B H 0.963(2) 0.7529(15) 0.5709(14) 0.023(7) Uiso 1 1 d . . . . .
H39A H 0.841(3) 0.7764(16) 0.5715(15) 0.032(8) Uiso 1 1 d . . . . .
C40 C 0.8383(2) 0.64491(13) 0.62512(12) 0.0222(5) Uani 1 1 d . . . . .
C41 C 0.7432(2) 0.64469(14) 0.58855(13) 0.0269(6) Uani 1 1 d . . . . .
H41 H 0.703(2) 0.6854(16) 0.5850(15) 0.030(8) Uiso 1 1 d . . . . .
C42 C 0.7097(2) 0.58805(15) 0.55664(14) 0.0315(6) Uani 1 1 d . . . . .
H42 H 0.640(3) 0.5883(18) 0.5286(17) 0.048(10) Uiso 1 1 d . . . . .
C43 C 0.7696(3) 0.53003(15) 0.56049(14) 0.0332(6) Uani 1 1 d . . . . .
H43 H 0.744(3) 0.4905(19) 0.5368(17) 0.044(10) Uiso 1 1 d . . . . .
C44 C 0.8630(3) 0.52908(14) 0.59662(15) 0.0341(7) Uani 1 1 d . . . . .
H44 H 0.905(3) 0.4875(18) 0.5983(16) 0.041(9) Uiso 1 1 d . . . . .
C45 C 0.8974(2) 0.58593(14) 0.62869(14) 0.0291(6) Uani 1 1 d . . . . .
H45 H 0.961(3) 0.5847(17) 0.6562(16) 0.039(9) Uiso 1 1 d . . . . .
C46 C 1.0052(2) 0.70208(13) 0.70446(13) 0.0257(5) Uani 1 1 d . . . . .
C47 C 1.0027(3) 0.66283(15) 0.75959(14) 0.0344(7) Uani 1 1 d . . . . .
H47 H 0.932(3) 0.6458(17) 0.7708(16) 0.038(9) Uiso 1 1 d . . . . .
C48 C 1.0963(3) 0.64857(18) 0.79345(17) 0.0459(9) Uani 1 1 d . . . . .
H48 H 1.092(4) 0.622(2) 0.834(2) 0.071(13) Uiso 1 1 d . . . . .
C49 C 1.1931(3) 0.6738(2) 0.77385(19) 0.0537(11) Uani 1 1 d . . . . .
H49 H 1.258(3) 0.6631(19) 0.7952(18) 0.050(10) Uiso 1 1 d . . . . .
C50 C 1.1965(3) 0.7137(2) 0.7198(2) 0.0510(10) Uani 1 1 d . . . . .
H50 H 1.255(3) 0.732(2) 0.7101(19) 0.051(11) Uiso 1 1 d . . . . .
C51 C 1.1034(2) 0.72748(17) 0.68493(16) 0.0358(7) Uani 1 1 d . . . . .
H51 H 1.108(3) 0.7529(17) 0.6480(16) 0.035(9) Uiso 1 1 d . . . . .
C52 C 0.8945(2) 0.97327(13) 0.74767(13) 0.0244(5) Uani 1 1 d . . . . .
H52B H 0.839(2) 1.0048(16) 0.7309(14) 0.028(8) Uiso 1 1 d . . . . .
H52A H 0.953(3) 1.0011(16) 0.7703(15) 0.030(8) Uiso 1 1 d . . . . .
C53 C 0.7499(2) 0.97514(12) 0.85456(12) 0.0231(5) Uani 1 1 d . . . . .
C54 C 0.7852(2) 1.03948(14) 0.86873(16) 0.0330(7) Uani 1 1 d . . . . .
H54 H 0.848(3) 1.0567(18) 0.8539(16) 0.042(9) Uiso 1 1 d . . . . .
C55 C 0.7234(3) 1.08125(15) 0.90584(17) 0.0379(7) Uani 1 1 d . . . . .
H55 H 0.750(3) 1.125(2) 0.9148(18) 0.052(11) Uiso 1 1 d . . . . .
C56 C 0.6255(2) 1.05992(15) 0.92900(14) 0.0309(6) Uani 1 1 d . . . . .
H56 H 0.579(3) 1.0918(17) 0.9554(15) 0.036(9) Uiso 1 1 d . . . . .
C57 C 0.5906(3) 0.99611(15) 0.91590(14) 0.0305(6) Uani 1 1 d . . . . .
H57 H 0.523(3) 0.9823(15) 0.9278(14) 0.026(8) Uiso 1 1 d . . . . .
C58 C 0.6529(2) 0.95396(14) 0.87891(13) 0.0270(6) Uani 1 1 d . . . . .
H58 H 0.627(3) 0.9112(18) 0.8699(15) 0.037(9) Uiso 1 1 d . . . . .
C59 C 0.9315(2) 0.88723(12) 0.85693(13) 0.0235(5) Uani 1 1 d . . . . .
C60 C 0.9251(2) 0.89143(14) 0.92336(14) 0.0283(6) Uani 1 1 d . . . . .
H60 H 0.868(2) 0.9136(15) 0.9413(14) 0.023(7) Uiso 1 1 d . . . . .
C61 C 1.0037(3) 0.86300(16) 0.96266(15) 0.0348(7) Uani 1 1 d . . . . .
H61 H 0.999(3) 0.8684(18) 1.0079(17) 0.043(10) Uiso 1 1 d . . . . .
C62 C 1.0890(3) 0.82953(16) 0.93607(16) 0.0351(7) Uani 1 1 d . . . . .
H62 H 1.143(3) 0.8108(18) 0.9621(17) 0.047(10) Uiso 1 1 d . . . . .
C63 C 1.0961(2) 0.82422(16) 0.87034(16) 0.0344(7) Uani 1 1 d . . . . .
H63 H 1.149(3) 0.8040(17) 0.8548(15) 0.031(8) Uiso 1 1 d . . . . .
C64 C 1.0181(2) 0.85266(14) 0.83077(14) 0.0289(6) Uani 1 1 d . . . . .
H64 H 1.023(3) 0.8498(16) 0.7843(16) 0.034(9) Uiso 1 1 d . . . . .

loop_
_atom_site_aniso_label
_atom_site_aniso_U_11
_atom_site_aniso_U_22
_atom_site_aniso_U_33
_atom_site_aniso_U_23
_atom_site_aniso_U_13
_atom_site_aniso_U_12
Mg1 0.0220(4) 0.0173(4) 0.0246(4) -0.0005(3) 0.0031(3) -0.0025(3)
P1 0.0239(3) 0.0159(3) 0.0237(3) -0.0002(2) 0.0045(2) -0.0020(2)
P2 0.0226(3) 0.0177(3) 0.0240(3) 0.0004(2) 0.0014(2) 0.0017(2)
P3 0.0230(3) 0.0161(3) 0.0209(3) 0.0002(2) 0.0026(2) 0.0016(2)
P4 0.0227(3) 0.0156(3) 0.0248(3) -0.0019(2) 0.0025(2) -0.0006(2)
C1 0.0212(12) 0.0178(12) 0.0236(12) -0.0031(9) 0.0053(9) 0.0003(9)
C2 0.0280(13) 0.0217(13) 0.0221(12) -0.0039(10) 0.0037(10) -0.0024(10)
C3 0.0390(16) 0.0328(16) 0.0245(13) 0.0016(12) -0.0043(12) -0.0067(13)
C4 0.0358(16) 0.0399(17) 0.0301(15) -0.0038(13) -0.0059(12) -0.0140(13)
C5 0.0338(15) 0.0245(14) 0.0289(14) -0.0051(11) 0.0035(11) -0.0105(11)
C6 0.0245(12) 0.0212(12) 0.0228(12) -0.0043(10) 0.0053(10) -0.0019(10)
C7 0.0262(13) 0.0183(12) 0.0240(12) -0.0013(10) 0.0033(10) -0.0050(10)
C8 0.0280(13) 0.0133(11) 0.0286(13) -0.0008(10) 0.0071(10) -0.0027(10)
C9 0.0303(14) 0.0336(15) 0.0301(15) -0.0020(12) 0.0039(11) 0.0023(12)
C10 0.0291(15) 0.0346(17) 0.0457(18) -0.0021(14) 0.0032(13) 0.0065(13)
C11 0.0369(16) 0.0259(15) 0.0437(17) -0.0059(13) 0.0165(14) 0.0000(12)
C12 0.0466(18) 0.0243(14) 0.0320(15) -0.0019(12) 0.0138(13) -0.0015(13)
C13 0.0372(16) 0.0196(13) 0.0308(14) 0.0004(11) 0.0077(12) 0.0014(12)
C14 0.0259(13) 0.0204(12) 0.0236(12) -0.0011(10) 0.0051(10) 0.0030(10)
C15 0.0286(15) 0.0231(14) 0.0521(19) 0.0054(13) -0.0036(13) -0.0032(12)
C16 0.0387(17) 0.0228(15) 0.059(2) 0.0125(14) -0.0009(15) -0.0008(13)
C17 0.0446(17) 0.0256(15) 0.0358(16) 0.0025(12) -0.0018(13) 0.0072(13)
C18 0.0462(18) 0.0295(15) 0.0330(15) -0.0004(12) -0.0108(14) -0.0052(14)
C19 0.0398(16) 0.0213(14) 0.0302(14) -0.0016(11) -0.0020(12) -0.0067(12)
C20 0.0329(14) 0.0221(13) 0.0237(13) -0.0019(10) 0.0006(11) -0.0010(11)
C21 0.0256(13) 0.0223(13) 0.0269(13) 0.0034(10) 0.0022(10) 0.0044(10)
C22 0.0388(16) 0.0239(14) 0.0281(14) 0.0044(11) 0.0042(12) 0.0079(12)
C23 0.055(2) 0.0353(17) 0.0288(15) 0.0069(13) 0.0125(14) 0.0199(15)
C24 0.0369(17) 0.052(2) 0.0474(19) 0.0166(16) 0.0163(15) 0.0200(16)
C25 0.0223(15) 0.063(2) 0.060(2) 0.0093(19) 0.0019(15) 0.0004(16)
C26 0.0258(14) 0.0373(17) 0.0426(18) -0.0024(14) -0.0012(12) 0.0059(12)
C27 0.0305(13) 0.0197(12) 0.0228(12) 0.0004(10) -0.0028(10) -0.0001(10)
C28 0.0306(14) 0.0232(13) 0.0245(13) 0.0036(11) -0.0007(10) -0.0010(11)
C29 0.0362(16) 0.0318(15) 0.0255(14) 0.0028(12) 0.0004(12) -0.0057(12)
C30 0.0521(19) 0.0252(15) 0.0314(15) 0.0107(12) 0.0009(13) -0.0042(13)
C31 0.053(2) 0.0263(16) 0.0424(18) 0.0088(13) 0.0018(15) 0.0119(14)
C32 0.0357(16) 0.0283(15) 0.0384(16) 0.0067(13) 0.0052(13) 0.0074(13)
C33 0.0209(11) 0.0177(12) 0.0232(12) 0.0026(10) -0.0012(9) -0.0010(9)
C34 0.0226(12) 0.0210(13) 0.0216(12) 0.0024(10) -0.0023(9) -0.0022(10)
C35 0.0315(14) 0.0337(15) 0.0191(12) -0.0007(11) 0.0049(11) -0.0070(12)
C36 0.0300(14) 0.0360(16) 0.0303(14) -0.0013(12) 0.0070(12) -0.0157(12)
C37 0.0286(13) 0.0252(14) 0.0276(13) -0.0012(11) -0.0005(11) -0.0105(11)
C38 0.0231(12) 0.0204(12) 0.0236(12) 0.0023(10) -0.0004(10) -0.0012(10)
C39 0.0288(13) 0.0200(12) 0.0198(12) -0.0006(10) 0.0037(10) -0.0021(10)
C40 0.0266(13) 0.0183(12) 0.0220(12) -0.0002(10) 0.0074(10) -0.0009(10)
C41 0.0295(14) 0.0231(13) 0.0282(14) -0.0023(11) 0.0036(11) 0.0036(11)
C42 0.0332(15) 0.0314(15) 0.0300(14) -0.0063(12) 0.0035(12) -0.0039(12)
C43 0.0461(17) 0.0215(14) 0.0322(15) -0.0052(12) 0.0053(13) -0.0023(12)
C44 0.0472(18) 0.0173(13) 0.0379(16) -0.0004(12) 0.0038(13) 0.0060(13)
C45 0.0348(15) 0.0216(13) 0.0311(14) -0.0001(11) 0.0016(12) 0.0036(11)
C46 0.0296(14) 0.0222(13) 0.0252(13) -0.0052(10) -0.0020(10) 0.0076(11)
C47 0.0476(18) 0.0269(15) 0.0286(15) -0.0031(12) -0.0054(13) 0.0089(13)
C48 0.067(2) 0.0361(18) 0.0341(17) -0.0067(14) -0.0167(16) 0.0230(17)
C49 0.052(2) 0.056(2) 0.053(2) -0.0228(18) -0.0257(18) 0.0310(19)
C50 0.0252(16) 0.060(2) 0.068(3) -0.017(2) -0.0053(16) 0.0122(16)
C51 0.0294(15) 0.0401(18) 0.0379(17) -0.0021(14) 0.0015(12) 0.0079(13)
C52 0.0277(13) 0.0165(12) 0.0291(13) -0.0005(10) 0.0026(11) -0.0029(10)
C53 0.0257(13) 0.0173(12) 0.0262(13) -0.0008(10) 0.0001(10) 0.0036(10)
C54 0.0268(14) 0.0209(14) 0.0513(18) -0.0057(13) 0.0043(13) -0.0006(11)
C55 0.0387(17) 0.0191(14) 0.056(2) -0.0111(14) 0.0017(14) 0.0047(12)
C56 0.0342(15) 0.0260(14) 0.0325(15) -0.0034(12) 0.0032(12) 0.0101(12)
C57 0.0347(15) 0.0274(14) 0.0297(14) 0.0024(11) 0.0072(12) 0.0039(12)
C58 0.0357(15) 0.0193(13) 0.0262(13) -0.0009(10) 0.0035(11) -0.0018(11)
C59 0.0268(13) 0.0141(11) 0.0296(13) -0.0015(10) 0.0021(10) -0.0036(10)
C60 0.0322(14) 0.0240(14) 0.0289(14) 0.0007(11) 0.0042(11) 0.0034(12)
C61 0.0428(17) 0.0337(16) 0.0281(15) 0.0042(12) 0.0025(13) 0.0034(13)
C62 0.0333(15) 0.0305(16) 0.0414(17) 0.0047(13) -0.0053(13) 0.0036(13)
C63 0.0287(15) 0.0310(16) 0.0435(17) -0.0053(13) 0.0003(13) 0.0101(12)
C64 0.0289(14) 0.0274(14) 0.0304(14) -0.0052(11) 0.0024(11) 0.0019(11)

loop_
_atom_type_symbol
_atom_type_description
_atom_type_scat_dispersion_real
_atom_type_scat_dispersion_imag
_atom_type_scat_source
C C 0.0033 0.0016 'International Tables Vol C Tables 4.2.6.8 and 6.1.1.4'
H H 0.0000 0.0000 'International Tables Vol C Tables 4.2.6.8 and 6.1.1.4'
Mg Mg 0.0486 0.0363 'International Tables Vol C Tables 4.2.6.8 and 6.1.1.4'
P P 0.1023 0.0942 'International Tables Vol C Tables 4.2.6.8 and 6.1.1.4'

loop_
_geom_angle_atom_site_label_1
_geom_angle_atom_site_label_2
_geom_angle_atom_site_label_3
_geom_angle
_geom_angle_site_symmetry_1
_geom_angle_site_symmetry_3
C33 Mg1 C1 129.18(10) . .
C33 Mg1 P4 76.65(7) . .
C1 Mg1 P4 143.91(7) . .
C33 Mg1 P1 145.56(8) . .
C1 Mg1 P1 76.88(7) . .
P4 Mg1 P1 93.55(3) . .
C33 Mg1 P3 73.32(7) . .
C1 Mg1 P3 89.57(7) . .
P4 Mg1 P3 124.98(4) . .
P1 Mg1 P3 86.58(3) . .
C33 Mg1 P2 88.14(7) . .
C1 Mg1 P2 72.63(7) . .
P4 Mg1 P2 85.40(3) . .
P1 Mg1 P2 124.40(4) . .
P3 Mg1 P2 137.24(4) . .
C14 P1 C8 102.92(12) . .
C14 P1 C7 104.65(12) . .
C8 P1 C7 103.51(12) . .
C14 P1 Mg1 132.59(9) . .
C8 P1 Mg1 113.87(9) . .
C7 P1 Mg1 95.02(9) . .
C21 P2 C27 103.71(12) . .
C21 P2 C20 105.04(13) . .
C27 P2 C20 99.91(12) . .
C21 P2 Mg1 119.18(9) . .
C27 P2 Mg1 133.57(9) . .
C20 P2 Mg1 86.11(9) . .
C46 P3 C40 104.01(12) . .
C46 P3 C39 104.77(13) . .
C40 P3 C39 100.51(11) . .
C46 P3 Mg1 118.85(9) . .
C40 P3 Mg1 132.57(9) . .
C39 P3 Mg1 87.97(9) . .
C53 P4 C59 103.56(12) . .
C53 P4 C52 103.98(12) . .
C59 P4 C52 103.94(12) . .
C53 P4 Mg1 130.36(9) . .
C59 P4 Mg1 115.15(9) . .
C52 P4 Mg1 95.87(9) . .
C2 C1 C6 115.8(2) . .
C2 C1 Mg1 122.64(18) . .
C6 C1 Mg1 121.54(19) . .
C3 C2 C1 122.5(2) . .
C3 C2 C20 117.8(2) . .
C1 C2 C20 119.7(2) . .
C4 C3 C2 119.8(3) . .
C4 C3 H3 119.6(18) . .
C2 C3 H3 120.6(18) . .
C3 C4 C5 120.0(3) . .
C3 C4 H4 119(2) . .
C5 C4 H4 121(2) . .
C4 C5 C6 120.1(3) . .
C4 C5 H5 123.4(18) . .
C6 C5 H5 116.4(17) . .
C5 C6 C1 121.8(2) . .
C5 C6 C7 117.4(2) . .
C1 C6 C7 120.8(2) . .
C6 C7 P1 111.80(18) . .
C6 C7 H7B 110.2(18) . .
P1 C7 H7B 108.2(18) . .
C6 C7 H7A 110.7(18) . .
P1 C7 H7A 104.8(18) . .
H7B C7 H7A 111(3) . .
C13 C8 C9 118.8(2) . .
C13 C8 P1 121.2(2) . .
C9 C8 P1 119.7(2) . .
C10 C9 C8 120.5(3) . .
C10 C9 H9 117.9(17) . .
C8 C9 H9 121.4(17) . .
C11 C10 C9 120.5(3) . .
C11 C10 H10 123(2) . .
C9 C10 H10 117(2) . .
C10 C11 C12 119.4(3) . .
C10 C11 H11 119(2) . .
C12 C11 H11 121(2) . .
C11 C12 C13 120.6(3) . .
C11 C12 H12 118.6(17) . .
C13 C12 H12 120.8(17) . .
C12 C13 C8 120.2(3) . .
C12 C13 H13 120.2(18) . .
C8 C13 H13 119.6(18) . .
C19 C14 C15 118.9(3) . .
C19 C14 P1 118.2(2) . .
C15 C14 P1 122.9(2) . .
C16 C15 C14 120.2(3) . .
C16 C15 H15 120(2) . .
C14 C15 H15 120(2) . .
C17 C16 C15 120.7(3) . .
C17 C16 H16 119(2) . .
C15 C16 H16 120(2) . .
C16 C17 C18 119.2(3) . .
C16 C17 H17 121(2) . .
C18 C17 H17 120(2) . .
C19 C18 C17 120.6(3) . .
C19 C18 H18 119(2) . .
C17 C18 H18 120(2) . .
C18 C19 C14 120.5(3) . .
C18 C19 H19 118(2) . .
C14 C19 H19 122(2) . .
C2 C20 P2 111.16(18) . .
C2 C20 H20B 113.2(18) . .
P2 C20 H20B 103.2(18) . .
C2 C20 H20A 111.0(19) . .
P2 C20 H20A 110.0(18) . .
H20B C20 H20A 108(2) . .
C26 C21 C22 118.2(3) . .
C26 C21 P2 124.4(2) . .
C22 C21 P2 117.2(2) . .
C23 C22 C21 121.0(3) . .
C23 C22 H22 120(2) . .
C21 C22 H22 119(2) . .
C24 C23 C22 120.0(3) . .
C24 C23 H23 116(2) . .
C22 C23 H23 124(2) . .
C23 C24 C25 119.8(3) . .
C23 C24 H24 119.1(15) . .
C25 C24 H24 121.2(15) . .
C24 C25 C26 120.4(3) . .
C24 C25 H25 123(3) . .
C26 C25 H25 116(3) . .
C21 C26 C25 120.8(3) . .
C21 C26 H26 118(2) . .
C25 C26 H26 121(2) . .
C32 C27 C28 118.2(3) . .
C32 C27 P2 124.3(2) . .
C28 C27 P2 117.5(2) . .
C29 C28 C27 121.0(3) . .
C29 C28 H28 123.2(19) . .
C27 C28 H28 115.8(19) . .
C30 C29 C28 119.7(3) . .
C30 C29 H29 122(2) . .
C28 C29 H29 119(2) . .
C31 C30 C29 120.1(3) . .
C31 C30 H30 118(2) . .
C29 C30 H30 122(2) . .
C30 C31 C32 120.2(3) . .
C30 C31 H31 121(2) . .
C32 C31 H31 118(2) . .
C31 C32 C27 120.8(3) . .
C31 C32 H32 123(2) . .
C27 C32 H32 116(2) . .
C34 C33 C38 115.6(2) . .
C34 C33 Mg1 121.74(18) . .
C38 C33 Mg1 122.41(18) . .
C35 C34 C33 122.5(2) . .
C35 C34 C39 118.4(2) . .
C33 C34 C39 119.1(2) . .
C34 C35 C36 120.1(3) . .
C34 C35 H35 120.8(19) . .
C36 C35 H35 119.1(19) . .
C37 C36 C35 119.5(3) . .
C37 C36 H36 122(2) . .
C35 C36 H36 118(2) . .
C36 C37 C38 120.1(2) . .
C36 C37 H37 119.0(17) . .
C38 C37 H37 120.9(17) . .
C37 C38 C33 122.1(2) . .
C37 C38 C52 116.9(2) . .
C33 C38 C52 121.0(2) . .
C34 C39 P3 111.04(17) . .
C34 C39 H39B 112.3(18) . .
P3 C39 H39B 110.4(17) . .
C34 C39 H39A 112.7(18) . .
P3 C39 H39A 102.9(18) . .
H39B C39 H39A 107(2) . .
C45 C40 C41 117.9(2) . .
C45 C40 P3 123.9(2) . .
C41 C40 P3 118.2(2) . .
C42 C41 C40 120.9(3) . .
C42 C41 H41 120.8(19) . .
C40 C41 H41 118.2(19) . .
C41 C42 C43 120.4(3) . .
C41 C42 H42 121(2) . .
C43 C42 H42 119(2) . .
C44 C43 C42 119.6(3) . .
C44 C43 H43 122(2) . .
C42 C43 H43 119(2) . .
C43 C44 C45 120.3(3) . .
C43 C44 H44 118(2) . .
C45 C44 H44 121(2) . .
C44 C45 C40 120.9(3) . .
C44 C45 H45 120(2) . .
C40 C45 H45 119(2) . .
C51 C46 C47 118.5(3) . .
C51 C46 P3 124.2(2) . .
C47 C46 P3 117.1(2) . .
C48 C47 C46 120.6(3) . .
C48 C47 H47 124(2) . .
C46 C47 H47 115(2) . .
C49 C48 C47 120.5(3) . .
C49 C48 H48 120(3) . .
C47 C48 H48 119(3) . .
C48 C49 C50 119.5(3) . .
C48 C49 H49 122(2) . .
C50 C49 H49 119(2) . .
C49 C50 C51 120.4(4) . .
C49 C50 H50 119(3) . .
C51 C50 H50 120(3) . .
C50 C51 C46 120.4(3) . .
C50 C51 H51 119(2) . .
C46 C51 H51 120(2) . .
C38 C52 P4 112.40(18) . .
C38 C52 H52B 108.5(17) . .
P4 C52 H52B 105.7(17) . .
C38 C52 H52A 110.5(17) . .
P4 C52 H52A 112.0(17) . .
H52B C52 H52A 107(3) . .
C58 C53 C54 118.7(2) . .
C58 C53 P4 118.3(2) . .
C54 C53 P4 122.9(2) . .
C55 C54 C53 120.3(3) . .
C55 C54 H54 117(2) . .
C53 C54 H54 123(2) . .
C54 C55 C56 120.5(3) . .
C54 C55 H55 118(2) . .
C56 C55 H55 121(2) . .
C57 C56 C55 119.7(3) . .
C57 C56 H56 120.5(19) . .
C55 C56 H56 119.9(19) . .
C56 C57 C58 119.9(3) . .
C56 C57 H57 120.9(19) . .
C58 C57 H57 119.0(19) . .
C53 C58 C57 121.0(3) . .
C53 C58 H58 121(2) . .
C57 C58 H58 118(2) . .
C60 C59 C64 118.2(3) . .
C60 C59 P4 122.1(2) . .
C64 C59 P4 119.4(2) . .
C61 C60 C59 120.8(3) . .
C61 C60 H60 120.0(18) . .
C59 C60 H60 119.1(18) . .
C62 C61 C60 120.2(3) . .
C62 C61 H61 121(2) . .
C60 C61 H61 119(2) . .
C63 C62 C61 119.9(3) . .
C63 C62 H62 119(2) . .
C61 C62 H62 121(2) . .
C62 C63 C64 120.3(3) . .
C62 C63 H63 119(2) . .
C64 C63 H63 121(2) . .
C63 C64 C59 120.6(3) . .
C63 C64 H64 121.1(19) . .
C59 C64 H64 118.3(19) . .

loop_
_geom_bond_atom_site_label_1
_geom_bond_atom_site_label_2
_geom_bond_distance
_geom_bond_site_symmetry_2
Mg1 C33 2.183(3) .
Mg1 C1 2.193(3) .
Mg1 P4 2.6894(11) .
Mg1 P1 2.6916(11) .
Mg1 P3 2.8625(11) .
Mg1 P2 2.9609(11) .
P1 C14 1.827(3) .
P1 C8 1.833(3) .
P1 C7 1.839(3) .
P2 C21 1.825(3) .
P2 C27 1.833(3) .
P2 C20 1.851(3) .
P3 C46 1.823(3) .
P3 C40 1.831(3) .
P3 C39 1.845(3) .
P4 C53 1.824(3) .
P4 C59 1.831(3) .
P4 C52 1.843(3) .
C1 C2 1.408(4) .
C1 C6 1.417(3) .
C2 C3 1.397(4) .
C2 C20 1.514(4) .
C3 C4 1.381(4) .
C3 H3 0.98(3) .
C4 C5 1.385(4) .
C4 H4 0.95(3) .
C5 C6 1.397(4) .
C5 H5 1.02(3) .
C6 C7 1.517(4) .
C7 H7B 0.96(3) .
C7 H7A 0.99(3) .
C8 C13 1.394(4) .
C8 C9 1.397(4) .
C9 C10 1.387(4) .
C9 H9 0.96(3) .
C10 C11 1.383(5) .
C10 H10 0.92(3) .
C11 C12 1.387(5) .
C11 H11 0.97(4) .
C12 C13 1.390(4) .
C12 H12 0.97(3) .
C13 H13 0.97(3) .
C14 C19 1.389(4) .
C14 C15 1.392(4) .
C15 C16 1.390(4) .
C15 H15 0.93(4) .
C16 C17 1.381(5) .
C16 H16 0.92(4) .
C17 C18 1.386(4) .
C17 H17 0.99(3) .
C18 C19 1.384(4) .
C18 H18 0.92(4) .
C19 H19 0.96(4) .
C20 H20B 0.98(3) .
C20 H20A 0.99(3) .
C21 C26 1.385(4) .
C21 C22 1.400(4) .
C22 C23 1.390(4) .
C22 H22 0.98(4) .
C23 C24 1.373(5) .
C23 H23 0.95(4) .
C24 C25 1.385(6) .
C24 H24 0.99(3) .
C25 C26 1.388(5) .
C25 H25 0.81(4) .
C26 H26 0.88(3) .
C27 C32 1.393(4) .
C27 C28 1.399(4) .
C28 C29 1.391(4) .
C28 H28 0.97(3) .
C29 C30 1.385(4) .
C29 H29 1.01(4) .
C30 C31 1.381(5) .
C30 H30 0.96(3) .
C31 C32 1.389(4) .
C31 H31 0.96(4) .
C32 H32 0.94(4) .
C33 C34 1.411(4) .
C33 C38 1.415(3) .
C34 C35 1.388(4) .
C34 C39 1.525(4) .
C35 C36 1.390(4) .
C35 H35 0.96(3) .
C36 C37 1.385(4) .
C36 H36 0.93(3) .
C37 C38 1.398(4) .
C37 H37 0.98(3) .
C38 C52 1.516(4) .
C39 H39B 0.96(3) .
C39 H39A 1.02(3) .
C40 C45 1.397(4) .
C40 C41 1.400(4) .
C41 C42 1.381(4) .
C41 H41 0.96(3) .
C42 C43 1.386(4) .
C42 H42 1.04(4) .
C43 C44 1.379(5) .
C43 H43 0.98(4) .
C44 C45 1.389(4) .
C44 H44 0.99(4) .
C45 H45 0.98(3) .
C46 C51 1.393(4) .
C46 C47 1.396(4) .
C47 C48 1.386(5) .
C47 H47 0.98(4) .
C48 C49 1.376(6) .
C48 H48 1.01(4) .
C49 C50 1.386(6) .
C49 H49 0.94(4) .
C50 C51 1.389(5) .
C50 H50 0.85(4) .
C51 H51 0.93(3) .
C52 H52B 1.00(3) .
C52 H52A 1.03(3) .
C53 C58 1.385(4) .
C53 C54 1.396(4) .
C54 C55 1.384(4) .
C54 H54 0.92(4) .
C55 C56 1.387(4) .
C55 H55 0.95(4) .
C56 C57 1.381(4) .
C56 H56 1.03(3) .
C57 C58 1.391(4) .
C57 H57 0.92(3) .
C58 H58 0.94(3) .
C59 C60 1.392(4) .
C59 C64 1.402(4) .
C60 C61 1.391(4) .
C60 H60 0.93(3) .
C61 C62 1.381(4) .
C61 H61 0.95(4) .
C62 C63 1.380(5) .
C62 H62 0.94(4) .
C63 C64 1.389(4) .
C63 H63 0.85(3) .
C64 H64 0.97(3) .
